data_7033096
loop_
_publ_author_name
'Zhou, Jian'
'Xiao, Hong'
'Xiao, Hong-Ping'
'Yang, Tao'
'Zou, Hua-Hong'
'Liu, Xing'
'Zhao, Rong-Qing'
'Tang, Qiuling'

_publ_section_title
;
 Two types of lanthanide selenidostannates(IV) first prepared under the
 same solvothermal conditions.
;
_journal_issue 3
_journal_name_full 'Dalton transactions (Cambridge, England : 2003)'
_journal_page_first 1350
_journal_page_last 1357
_journal_paper_doi 10.1039/c4dt03099k
_journal_volume 44
_journal_year 2015
_chemical_formula_moiety 'C8 H24 N5 O Se3 Sn Tm'
_chemical_formula_sum 'C8 H24 N5 O Se3 Sn Tm'
_chemical_formula_weight 730.84
_chemical_name_systematic
; 
 ? 
;
_space_group_IT_number 61
_symmetry_cell_setting orthorhombic
_symmetry_space_group_name_Hall '-P 2ac 2ab'
_symmetry_space_group_name_H-M 'P b c a'
_atom_sites_solution_hydrogens geom
_atom_sites_solution_primary direct
_atom_sites_solution_secondary difmap
_audit_creation_method SHELXL-97
_cell_angle_alpha 90.00
_cell_angle_beta 90.00
_cell_angle_gamma 90.00
_cell_formula_units_Z 8
_cell_length_a 12.399(3)
_cell_length_b 13.518(4)
_cell_length_c 20.504(6)
_cell_measurement_temperature 296(2)
_cell_volume 3436.7(17)
_computing_cell_refinement 'CrystalClear, Ver. 1.30 (Rigaku/MSC, 2001)'
_computing_data_collection 'CrystalClear, Ver. 1.30 (Rigaku/MSC, 2001)'
_computing_data_reduction 'CrystalStructure, Ver. 3.60 (Rigaku/MSC, 2004)'
_computing_molecular_graphics 'ORTEPII (Johnson, 1976)'
_computing_publication_material SHELXL97
_computing_structure_refinement 'SHELXL97 (Sheldrick, 1997)'
_computing_structure_solution 'SHELXS97 (Sheldrick, 1990)'
_diffrn_ambient_temperature 296(2)
_diffrn_detector_area_resol_mean 7.31
_diffrn_measured_fraction_theta_full 0.992
_diffrn_measured_fraction_theta_max 0.992
_diffrn_measurement_device_type 'Rigaku Mercury'
_diffrn_measurement_method \w
_diffrn_radiation_monochromator graphite
_diffrn_radiation_source 'fine-focus sealed tube'
_diffrn_radiation_type MoK\a
_diffrn_radiation_wavelength 0.71073
_diffrn_reflns_av_R_equivalents 0.0473
_diffrn_reflns_av_unetI/netI 0.0383
_diffrn_reflns_limit_h_max 14
_diffrn_reflns_limit_h_min -14
_diffrn_reflns_limit_k_max 16
_diffrn_reflns_limit_k_min -11
_diffrn_reflns_limit_l_max 24
_diffrn_reflns_limit_l_min -24
_diffrn_reflns_number 14156
_diffrn_reflns_theta_full 25.10
_diffrn_reflns_theta_max 25.10
_diffrn_reflns_theta_min 2.99
_exptl_absorpt_coefficient_mu 12.937
_exptl_absorpt_correction_T_max 0.465
_exptl_absorpt_correction_T_min 0.303
_exptl_absorpt_correction_type multi-scan
_exptl_absorpt_process_details 'Jacobson, R. (1998) Private communication'
_exptl_crystal_colour orange
_exptl_crystal_density_diffrn 2.820
_exptl_crystal_density_method 'not measured'
_exptl_crystal_description sheet
_exptl_crystal_F_000 2678
_exptl_crystal_size_max 0.11
_exptl_crystal_size_mid 0.08
_exptl_crystal_size_min 0.06
_refine_diff_density_max 6.900
_refine_diff_density_min -1.546
_refine_diff_density_rms 0.415
_refine_ls_extinction_method none
_refine_ls_goodness_of_fit_ref 1.144
_refine_ls_hydrogen_treatment constr
_refine_ls_matrix_type full
_refine_ls_number_parameters 172
_refine_ls_number_reflns 3036
_refine_ls_number_restraints 234
_refine_ls_restrained_S_all 1.107
_refine_ls_R_factor_all 0.0661
_refine_ls_R_factor_gt 0.0626
_refine_ls_shift/su_max 0.000
_refine_ls_shift/su_mean 0.000
_refine_ls_structure_factor_coef Fsqd
_refine_ls_weighting_details 'calc w=1/[\s^2^(Fo^2^)+(0.0640P)^2^+208.8991P] where P=(Fo^2^+2Fc^2^)/3'
_refine_ls_weighting_scheme calc
_refine_ls_wR_factor_gt 0.1559
_refine_ls_wR_factor_ref 0.1581
_reflns_number_gt 2825
_reflns_number_total 3036
_reflns_threshold_expression >2sigma(I)
_cod_data_source_file c4dt03099k2.cif
_cod_data_source_block Ie
_cod_depositor_comments 'Adding full bibliography for 7033092--7033100.cif.'
_cod_original_sg_symbol_Hall '-P 2ac 2ab '
_cod_original_sg_symbol_H-M Pbca
_cod_database_code 7033096

loop_
_symmetry_equiv_pos_as_xyz
'x, y, z'
'-x+1/2, -y, z+1/2'
'-x, y+1/2, -z+1/2'
'x+1/2, -y+1/2, -z'
'-x, -y, -z'
'x-1/2, y, -z-1/2'
'x, -y-1/2, z-1/2'
'-x-1/2, y-1/2, z'

loop_
_atom_site_label
_atom_site_type_symbol
_atom_site_fract_x
_atom_site_fract_y
_atom_site_fract_z
_atom_site_U_iso_or_equiv
_atom_site_adp_type
_atom_site_occupancy
_atom_site_symmetry_multiplicity
_atom_site_calc_flag
_atom_site_refinement_flags
_atom_site_disorder_assembly
_atom_site_disorder_group
Tm1 Tm 0.54500(4) 0.52043(4) 0.58461(3) 0.0073(2) Uani 1 1 d . . 1
Sn1 Sn 0.91152(7) 0.53406(7) 0.56232(5) 0.0132(3) Uani 1 1 d . . 1
Se1 Se 0.74131(11) 0.61760(11) 0.53106(7) 0.0163(3) Uani 1 1 d . A 1
Se2 Se 0.92615(13) 0.50528(12) 0.68052(7) 0.0217(4) Uani 1 1 d . B 1
Se3 Se 1.07090(12) 0.62509(11) 0.50793(7) 0.0173(3) Uani 1 1 d . . 1
O1W O 0.5061(7) 0.4076(7) 0.5099(4) 0.0124(19) Uani 1 1 d . . 1
H1WA H 0.4501 0.3759 0.5215 0.019 Uiso 1 1 d R . 1
N3 N 0.3438(10) 0.5526(8) 0.6009(6) 0.0200(19) Uani 1 1 d DU C 1
H3C H 0.3133 0.5348 0.5622 0.024 Uiso 1 1 calc R C 1
N5 N 0.6713(10) 0.3797(9) 0.6124(6) 0.019(2) Uani 1 1 d DU C 1
H5A H 0.6836 0.3444 0.5760 0.023 Uiso 1 1 calc R C 1
H5B H 0.7348 0.4055 0.6253 0.023 Uiso 1 1 calc R C 1
N4 N 0.4573(8) 0.3964(8) 0.6597(6) 0.0200(18) Uani 1 1 d DU C 1
H4C H 0.4672 0.4189 0.7011 0.024 Uiso 1 1 calc R C 1
N1 N 0.6373(11) 0.5580(9) 0.6917(6) 0.0241(19) Uani 1 1 d DU C 1
H1A H 0.6143 0.5137 0.7213 0.029 Uiso 1 1 calc R C 1
H1B H 0.7086 0.5483 0.6864 0.029 Uiso 1 1 calc R C 1
N2 N 0.5106(9) 0.6948(10) 0.6208(6) 0.025(2) Uani 1 1 d DU C 1
H2C H 0.5138 0.7337 0.5846 0.030 Uiso 1 1 calc R C 1
C6 C 0.3410(9) 0.3881(10) 0.6497(8) 0.022(2) Uani 1 1 d DU C 1
H6A H 0.3096 0.3485 0.6843 0.026 Uiso 1 1 calc R C 1
H6B H 0.3268 0.3553 0.6085 0.026 Uiso 1 1 calc R C 1
C7 C 0.5115(9) 0.3006(9) 0.6556(8) 0.022(2) Uani 1 1 d DU C 1
H7A H 0.4959 0.2703 0.6137 0.026 Uiso 1 1 calc R C 1
H7B H 0.4842 0.2572 0.6895 0.026 Uiso 1 1 calc R C 1
C8 C 0.6325(10) 0.3124(11) 0.6633(7) 0.023(2) Uani 1 1 d DU C 1
H8A H 0.6490 0.3392 0.7061 0.027 Uiso 1 1 calc R C 1
H8B H 0.6678 0.2487 0.6592 0.027 Uiso 1 1 calc R C 1
C5 C 0.2897(12) 0.4903(9) 0.6494(7) 0.024(2) Uani 1 1 d DU C 1
H5C H 0.2136 0.4848 0.6389 0.029 Uiso 1 1 calc R C 1
H5D H 0.2961 0.5201 0.6922 0.029 Uiso 1 1 calc R C 1
C4 C 0.3190(12) 0.6580(9) 0.6072(8) 0.027(2) Uani 1 1 d DU C 1
H4A H 0.2486 0.6662 0.6271 0.033 Uiso 1 1 calc R C 1
H4B H 0.3174 0.6885 0.5644 0.033 Uiso 1 1 calc R C 1
C1 C 0.6220(14) 0.6568(9) 0.7191(7) 0.032(2) Uani 1 1 d DU C 1
H1C H 0.6872 0.6776 0.7414 0.038 Uiso 1 1 calc R C 1
H1D H 0.5637 0.6556 0.7506 0.038 Uiso 1 1 calc R C 1
C2 C 0.5958(12) 0.7287(11) 0.6652(7) 0.032(2) Uani 1 1 d DU C 1
H2A H 0.5737 0.7910 0.6846 0.039 Uiso 1 1 calc R C 1
H2B H 0.6607 0.7410 0.6401 0.039 Uiso 1 1 calc R C 1
C3 C 0.4039(9) 0.7077(13) 0.6490(7) 0.030(2) Uani 1 1 d DU C 1
H3A H 0.3879 0.7777 0.6526 0.036 Uiso 1 1 calc R C 1
H3B H 0.4026 0.6794 0.6925 0.036 Uiso 1 1 calc R C 1

loop_
_atom_site_aniso_label
_atom_site_aniso_U_11
_atom_site_aniso_U_22
_atom_site_aniso_U_33
_atom_site_aniso_U_23
_atom_site_aniso_U_13
_atom_site_aniso_U_12
Tm1 0.0077(3) 0.0076(3) 0.0066(3) -0.0003(2) -0.0004(2) -0.0001(2)
Sn1 0.0099(5) 0.0188(5) 0.0107(5) 0.0004(4) 0.0004(3) -0.0003(4)
Se1 0.0110(6) 0.0206(8) 0.0175(7) 0.0031(6) 0.0004(5) 0.0005(5)
Se2 0.0194(7) 0.0343(9) 0.0113(7) 0.0049(6) -0.0017(6) 0.0026(7)
Se3 0.0153(7) 0.0141(7) 0.0225(8) -0.0021(6) 0.0036(6) -0.0038(5)
O1W 0.013(5) 0.016(5) 0.008(4) -0.001(4) 0.002(4) 0.000(4)
N3 0.019(4) 0.020(4) 0.020(4) -0.005(4) -0.001(3) 0.002(3)
N5 0.016(4) 0.024(4) 0.019(4) 0.002(4) 0.002(4) -0.001(4)
N4 0.019(4) 0.023(4) 0.018(4) -0.001(3) 0.003(3) 0.000(3)
N1 0.023(4) 0.028(4) 0.021(4) -0.001(3) -0.002(3) -0.003(3)
N2 0.024(4) 0.025(4) 0.026(4) -0.003(4) 0.002(4) 0.000(4)
C6 0.020(4) 0.026(4) 0.020(4) 0.001(4) 0.000(4) -0.002(4)
C7 0.021(4) 0.024(4) 0.021(4) 0.001(4) 0.004(4) 0.000(4)
C8 0.022(4) 0.025(4) 0.021(4) 0.004(4) 0.003(4) 0.004(4)
C5 0.022(4) 0.028(4) 0.021(4) -0.002(4) 0.001(4) 0.000(4)
C4 0.024(4) 0.027(4) 0.031(4) -0.003(4) -0.002(4) 0.000(4)
C1 0.029(5) 0.032(5) 0.034(5) -0.009(5) 0.001(4) -0.001(4)
C2 0.032(5) 0.031(5) 0.033(5) -0.006(4) 0.003(4) -0.002(4)
C3 0.029(4) 0.031(4) 0.032(4) -0.005(4) 0.002(4) 0.000(4)

loop_
_atom_type_symbol
_atom_type_description
_atom_type_scat_dispersion_real
_atom_type_scat_dispersion_imag
_atom_type_scat_source
C C 0.0033 0.0016 'International Tables Vol C Tables 4.2.6.8 and 6.1.1.4'
H H 0.0000 0.0000 'International Tables Vol C Tables 4.2.6.8 and 6.1.1.4'
N N 0.0061 0.0033 'International Tables Vol C Tables 4.2.6.8 and 6.1.1.4'
O O 0.0106 0.0060 'International Tables Vol C Tables 4.2.6.8 and 6.1.1.4'
Cl Cl 0.1484 0.1585 'International Tables Vol C Tables 4.2.6.8 and 6.1.1.4'
Se Se -0.0929 2.2259 'International Tables Vol C Tables 4.2.6.8 and 6.1.1.4'
Sn Sn -0.6537 1.4246 'International Tables Vol C Tables 4.2.6.8 and 6.1.1.4'
Tm Tm -0.3139 5.2483 'International Tables Vol C Tables 4.2.6.8 and 6.1.1.4'

loop_
_geom_angle_atom_site_label_1
_geom_angle_atom_site_label_2
_geom_angle_atom_site_label_3
_geom_angle
_geom_angle_site_symmetry_1
_geom_angle_site_symmetry_3
O1W Tm1 O1W 69.1(4) . 5_666
O1W Tm1 N2 144.6(4) . .
O1W Tm1 N2 78.5(4) 5_666 .
O1W Tm1 N4 82.6(4) . .
O1W Tm1 N4 133.5(3) 5_666 .
N2 Tm1 N4 111.8(4) . .
O1W Tm1 N1 146.9(4) . .
O1W Tm1 N1 141.8(4) 5_666 .
N2 Tm1 N1 68.3(4) . .
N4 Tm1 N1 78.4(4) . .
O1W Tm1 N5 76.9(4) . .
O1W Tm1 N5 133.7(4) 5_666 .
N2 Tm1 N5 138.2(4) . .
N4 Tm1 N5 68.2(3) . .
N1 Tm1 N5 71.0(4) . .
O1W Tm1 N3 89.7(4) . .
O1W Tm1 N3 76.4(3) 5_666 .
N2 Tm1 N3 68.6(3) . .
N4 Tm1 N3 67.2(3) . .
N1 Tm1 N3 107.1(4) . .
N5 Tm1 N3 134.7(3) . .
O1W Tm1 Se1 103.1(2) . .
O1W Tm1 Se1 73.9(2) 5_666 .
N2 Tm1 Se1 80.4(3) . .
N4 Tm1 Se1 150.6(2) . .
N1 Tm1 Se1 82.0(3) . .
N5 Tm1 Se1 84.8(3) . .
N3 Tm1 Se1 140.5(2) . .
O1W Tm1 Tm1 34.9(2) . 5_666
O1W Tm1 Tm1 34.1(2) 5_666 5_666
N2 Tm1 Tm1 111.6(3) . 5_666
N4 Tm1 Tm1 110.1(3) . 5_666
N1 Tm1 Tm1 170.0(3) . 5_666
N5 Tm1 Tm1 106.7(3) . 5_666
N3 Tm1 Tm1 81.5(3) . 5_666
Se1 Tm1 Tm1 88.08(4) . 5_666
Se2 Sn1 Se1 112.92(6) . .
Se2 Sn1 Se3 116.38(6) . .
Se1 Sn1 Se3 108.85(6) . .
Se2 Sn1 Se3 114.13(6) . 5_766
Se1 Sn1 Se3 107.78(6) . 5_766
Se3 Sn1 Se3 95.22(5) . 5_766
Sn1 Se1 Tm1 113.58(6) . .
Sn1 Se3 Sn1 84.78(5) . 5_766
Tm1 O1W Tm1 110.9(4) . 5_666
Tm1 O1W H1WA 109.3 . .
Tm1 O1W H1WA 103.3 5_666 .
C4 N3 C5 113.8(11) . .
C4 N3 Tm1 112.5(8) . .
C5 N3 Tm1 116.0(8) . .
C4 N3 H3C 104.3 . .
C5 N3 H3C 104.3 . .
Tm1 N3 H3C 104.3 . .
C8 N5 Tm1 115.1(8) . .
C8 N5 H5A 108.5 . .
Tm1 N5 H5A 108.5 . .
C8 N5 H5B 108.5 . .
Tm1 N5 H5B 108.5 . .
H5A N5 H5B 107.5 . .
C6 N4 C7 112.2(10) . .
C6 N4 Tm1 113.0(8) . .
C7 N4 Tm1 110.9(8) . .
C6 N4 H4C 106.8 . .
C7 N4 H4C 106.8 . .
Tm1 N4 H4C 106.8 . .
C1 N1 Tm1 117.3(9) . .
C1 N1 H1A 108.0 . .
Tm1 N1 H1A 108.0 . .
C1 N1 H1B 108.0 . .
Tm1 N1 H1B 108.0 . .
H1A N1 H1B 107.2 . .
C3 N2 C2 111.8(11) . .
C3 N2 Tm1 112.6(9) . .
C2 N2 Tm1 110.8(9) . .
C3 N2 H2C 107.1 . .
C2 N2 H2C 107.1 . .
Tm1 N2 H2C 107.1 . .
N4 C6 C5 110.1(11) . .
N4 C6 H6A 109.6 . .
C5 C6 H6A 109.6 . .
N4 C6 H6B 109.6 . .
C5 C6 H6B 109.6 . .
H6A C6 H6B 108.1 . .
N4 C7 C8 110.8(11) . .
N4 C7 H7A 109.5 . .
C8 C7 H7A 109.5 . .
N4 C7 H7B 109.5 . .
C8 C7 H7B 109.5 . .
H7A C7 H7B 108.1 . .
N5 C8 C7 108.4(11) . .
N5 C8 H8A 110.0 . .
C7 C8 H8A 110.0 . .
N5 C8 H8B 110.0 . .
C7 C8 H8B 110.0 . .
H8A C8 H8B 108.4 . .
N3 C5 C6 109.4(11) . .
N3 C5 H5C 109.8 . .
C6 C5 H5C 109.8 . .
N3 C5 H5D 109.8 . .
C6 C5 H5D 109.8 . .
H5C C5 H5D 108.2 . .
N3 C4 C3 109.6(12) . .
N3 C4 H4A 109.7 . .
C3 C4 H4A 109.7 . .
N3 C4 H4B 109.7 . .
C3 C4 H4B 109.7 . .
H4A C4 H4B 108.2 . .
N1 C1 C2 109.6(12) . .
N1 C1 H1C 109.7 . .
C2 C1 H1C 109.7 . .
N1 C1 H1D 109.7 . .
C2 C1 H1D 109.7 . .
H1C C1 H1D 108.2 . .
N2 C2 C1 114.1(13) . .
N2 C2 H2A 108.7 . .
C1 C2 H2A 108.7 . .
N2 C2 H2B 108.7 . .
C1 C2 H2B 108.7 . .
H2A C2 H2B 107.6 . .
N2 C3 C4 110.8(12) . .
N2 C3 H3A 109.5 . .
C4 C3 H3A 109.5 . .
N2 C3 H3B 109.5 . .
C4 C3 H3B 109.5 . .
H3A C3 H3B 108.1 . .

loop_
_geom_bond_atom_site_label_1
_geom_bond_atom_site_label_2
_geom_bond_distance
_geom_bond_site_symmetry_2
Tm1 O1W 2.216(9) .
Tm1 O1W 2.259(9) 5_666
Tm1 N2 2.508(13) .
Tm1 N4 2.522(12) .
Tm1 N1 2.528(12) .
Tm1 N5 2.529(12) .
Tm1 N3 2.554(12) .
Tm1 Se1 2.9758(16) .
Tm1 Tm1 3.6864(14) 5_666
Sn1 Se2 2.4614(18) .
Sn1 Se1 2.4780(17) .
Sn1 Se3 2.5813(17) .
Sn1 Se3 2.5982(18) 5_766
Se3 Sn1 2.5982(18) 5_766
O1W Tm1 2.259(9) 5_666
O1W H1WA 0.8500 .
N3 C4 1.463(9) .
N3 C5 1.467(9) .
N3 H3C 0.9100 .
N5 C8 1.466(9) .
N5 H5A 0.9000 .
N5 H5B 0.9000 .
N4 C6 1.461(9) .
N4 C7 1.461(9) .
N4 H4C 0.9100 .
N1 C1 1.460(9) .
N1 H1A 0.9000 .
N1 H1B 0.9000 .
N2 C3 1.454(9) .
N2 C2 1.468(9) .
N2 H2C 0.9100 .
C6 C5 1.521(9) .
C6 H6A 0.9700 .
C6 H6B 0.9700 .
C7 C8 1.518(9) .
C7 H7A 0.9700 .
C7 H7B 0.9700 .
C8 H8A 0.9700 .
C8 H8B 0.9700 .
C5 H5C 0.9700 .
C5 H5D 0.9700 .
C4 C3 1.514(9) .
C4 H4A 0.9700 .
C4 H4B 0.9700 .
C1 C2 1.507(9) .
C1 H1C 0.9700 .
C1 H1D 0.9700 .
C2 H2A 0.9700 .
C2 H2B 0.9700 .
C3 H3A 0.9700 .
C3 H3B 0.9700 .
